data_4131139
loop_
_publ_author_name
'Woods, Toby J.'
'Ballesteros-Rivas, Mar\'ia F'
'G\'omez-Coca, Silvia'
'Ruiz, Eliseo'
'Dunbar, Kim R.'

_publ_section_title
;
 Relaxation Dynamics of Identical Trigonal Bipyramidal Cobalt Molecules
 with Different Local Symmetries and Packing Arrangements:
 Magnetostructural Correlations and ab inito Calculations.
;
_journal_issue 50
_journal_name_full 'Journal of the American Chemical Society'
_journal_page_first 16407
_journal_page_last 16416
_journal_paper_doi 10.1021/jacs.6b10154
_journal_volume 138
_journal_year 2016
_chemical_formula_moiety 'C18 H18 Br Co N4, 0.81(Br), 0.17(Br0.56 O0.82), 0.33(Br0.3 O0.86), 1.58(O)'
_chemical_formula_sum 'C18 H18 Br2 Co N4 O2'
_chemical_formula_weight 541.11
_space_group_crystal_system triclinic
_space_group_IT_number 2
_space_group_name_Hall '-P 1'
_space_group_name_H-M_alt 'P -1'
_atom_sites_solution_hydrogens geom
_atom_sites_solution_primary direct
_audit_creation_date 2016-04-02
_audit_creation_method
;
Olex2 1.2
(compiled 2016.02.16 svn.r3265 for OlexSys, GUI svn.r5155)
;
_cell_angle_alpha 90.7760(10)
_cell_angle_beta 102.8730(10)
_cell_angle_gamma 110.7960(10)
_cell_formula_units_Z 6
_cell_length_a 11.7529(4)
_cell_length_b 15.0871(5)
_cell_length_c 20.3000(7)
_cell_measurement_reflns_used 48434
_cell_measurement_temperature 100(2)
_cell_measurement_theta_max 68.35
_cell_measurement_theta_min 3.68
_cell_volume 3263.46(19)
_computing_cell_refinement 'SAINT v8.34A (Bruker, 2013)'
_computing_data_collection 'Bruker APEX2 v2014.11-0'
_computing_data_reduction 'SAINT v8.34A (Bruker, 2013)'
_computing_molecular_graphics 'Diamond v3.2i'
_computing_publication_material 'SHELXL-2014/5 (Sheldrick, 2014)'
_computing_structure_refinement 'SHELXL-2014/5 (Sheldrick, 2014)'
_computing_structure_solution 'SHELXL-2014/4 (Sheldrick, 2014)'
_diffrn_ambient_temperature 99.99
_diffrn_measured_fraction_theta_full 0.991
_diffrn_measured_fraction_theta_max 0.981
_diffrn_measurement_device_type 'Bruker APEX-II CCD'
_diffrn_measurement_method '\f and \w scans'
_diffrn_radiation_type CuK\a
_diffrn_radiation_wavelength 1.54178
_diffrn_reflns_av_R_equivalents 0.0521
_diffrn_reflns_av_unetI/netI 0.0289
_diffrn_reflns_Laue_measured_fraction_full 0.991
_diffrn_reflns_Laue_measured_fraction_max 0.981
_diffrn_reflns_limit_h_max 14
_diffrn_reflns_limit_h_min -14
_diffrn_reflns_limit_k_max 18
_diffrn_reflns_limit_k_min -17
_diffrn_reflns_limit_l_max 24
_diffrn_reflns_limit_l_min -24
_diffrn_reflns_number 97930
_diffrn_reflns_point_group_measured_fraction_full 0.991
_diffrn_reflns_point_group_measured_fraction_max 0.981
_diffrn_reflns_theta_full 67.679
_diffrn_reflns_theta_max 68.746
_diffrn_reflns_theta_min 2.244
_diffrn_standards_number 0
_exptl_absorpt_coefficient_mu 10.651
_exptl_absorpt_correction_T_max 0.7531
_exptl_absorpt_correction_T_min 0.4857
_exptl_absorpt_correction_type multi-scan
_exptl_absorpt_process_details
'SADABS-2014/5 (Bruker,2014) was used for absorption correction. wR2(int) was 0.1229 before and 0.0627 after correction. The Ratio of minimum to maximum transmission is 0.6449. The \l/2 correction factor is Not present.'
_exptl_crystal_colour green
_exptl_crystal_colour_primary green
_exptl_crystal_density_diffrn 1.652
_exptl_crystal_description plate
_exptl_crystal_F_000 1602
_exptl_crystal_size_max 0.138
_exptl_crystal_size_mid 0.136
_exptl_crystal_size_min 0.035
_refine_diff_density_max 2.290
_refine_diff_density_min -1.724
_refine_diff_density_rms 0.157
_refine_ls_extinction_method none
_refine_ls_goodness_of_fit_ref 1.059
_refine_ls_hydrogen_treatment constr
_refine_ls_matrix_type full
_refine_ls_number_parameters 730
_refine_ls_number_reflns 11855
_refine_ls_number_restraints 2
_refine_ls_restrained_S_all 1.058
_refine_ls_R_factor_all 0.0805
_refine_ls_R_factor_gt 0.0685
_refine_ls_shift/su_max 0.022
_refine_ls_shift/su_mean 0.001
_refine_ls_structure_factor_coef Fsqd
_refine_ls_weighting_details 'w=1/[\s^2^(Fo^2^)+(0.0973P)^2^+24.1751P] where P=(Fo^2^+2Fc^2^)/3'
_refine_ls_weighting_scheme calc
_refine_ls_wR_factor_gt 0.1817
_refine_ls_wR_factor_ref 0.1951
_reflns_Friedel_coverage 0.000
_reflns_number_gt 10094
_reflns_number_total 11855
_reflns_threshold_expression 'I > 2\s(I)'
_cod_data_source_file ja6b10154_si_002.cif
_cod_data_source_block autop_1_a_CoTPMABr_triclinic
_cod_database_code 4131139
_shelxl_version_number 2014/5
_shelx_space_group_comment
;
The symmetry employed for this shelxl refinement is uniquely defined
by the following loop, which should always be used as a source of
symmetry information in preference to the above space-group names.
They are only intended as comments.
;
_shelx_estimated_absorpt_t_max 0.707
_shelx_estimated_absorpt_t_min 0.321
_olex2_refinement_description
;
1. Fixed Uiso
 At 1.2 times of:
  All C(H) groups, All C(H,H) groups
2. Uiso/Uaniso restraints and constraints
Uanis(Br5) = Uanis(Br6) = Uanis(Br7) = Uanis(Br8) = Uanis(Br9) = Uanis(Br10)
Uanis(O1) = Uanis(O2) = Uanis(O3) = Uanis(O4) = Uanis(O5) = Uanis(O6) =
Uanis(O7) = Uanis(O8) = Uanis(O9)
3. Others
 1*[Sof(Br5)]+1*[Sof(Br6)]+1*[Sof(Br7)]+1*[Sof(Br8)]+1*[Sof(Br9)]+1*
 [Sof(Br10)]=2 with esd of 0.001
 1*[Sof(O1)]+1*[Sof(O2)]+1*[Sof(O3)]+1*[Sof(O4)]+1*[Sof(O5)]+1*[Sof(O6)]+1*
 [Sof(O7)]+1*[Sof(O8)]+1*[Sof(O9)]=6 with esd of 0.001
4.a Secondary CH2 refined with riding coordinates:
 C6(H6A,H6B), C7(H7A,H7B), C13(H13A,H13B), C19(H19A,H19B), C25(H25A,H25B),
 C31(H31A,H31B), C37(H37A,H37B), C43(H43A,H43B), C49(H49A,H49B)
4.b Aromatic/amide H refined with riding coordinates:
 C1(H1), C2(H2), C3(H3), C4(H4), C9(H9), C10(H10), C11(H11), C12(H12),
 C15(H15), C16(H16), C17(H17), C18(H18), C21(H21), C27(H27), C24(H24), C23(H23),
  C22(H22), C28(H28), C29(H29), C30(H30), C33(H33), C34(H34), C35(H35),
 C36(H36), C39(H39), C40(H40), C41(H41), C42(H42), C45(H45), C46(H46), C47(H47),
  C48(H48), C51(H51), C52(H52), C53(H53), C54(H54)
;
_olex2_submission_special_instructions 'No special instructions were received'

loop_
_space_group_symop_operation_xyz
'x, y, z'
'-x, -y, -z'

loop_
_atom_site_label
_atom_site_type_symbol
_atom_site_fract_x
_atom_site_fract_y
_atom_site_fract_z
_atom_site_U_iso_or_equiv
_atom_site_adp_type
_atom_site_occupancy
_atom_site_site_symmetry_order
_atom_site_calc_flag
_atom_site_refinement_flags_posn
_atom_site_refinement_flags_occupancy
_atom_site_disorder_assembly
_atom_site_disorder_group
Br1 Br 0.03262(7) 0.47126(5) 0.12291(4) 0.03300(18) Uani 1 1 d . . . .
Co1 Co 0.19700(10) 0.53817(7) 0.22503(5) 0.0259(2) Uani 1 1 d . . . .
N1 N 0.6032(5) -0.1018(4) 0.7396(3) 0.0313(12) Uani 1 1 d . . . .
C1 C 0.5414(7) -0.1216(5) 0.7889(4) 0.0326(15) Uani 1 1 d . . . .
H1 H 0.5884 -0.1101 0.8348 0.039 Uiso 1 1 calc R . . .
Co2 Co 0.70289(9) 0.70282(7) 0.12437(5) 0.0231(2) Uani 1 1 d . . . .
Br2 Br 0.72447(7) 0.57816(5) 0.19428(4) 0.0376(2) Uani 1 1 d . . . .
N2 N 0.8804(5) -0.1456(4) 0.7372(3) 0.0300(12) Uani 1 1 d . . . .
C2 C 0.4122(7) -0.1580(5) 0.7755(5) 0.0428(19) Uani 1 1 d . . . .
H2 H 0.3716 -0.1712 0.8118 0.051 Uiso 1 1 calc R . . .
Br3 Br 0.86684(7) -0.01482(6) 0.87630(4) 0.0382(2) Uani 1 1 d . . . .
Co3 Co 0.79586(10) -0.05090(7) 0.75475(5) 0.0252(2) Uani 1 1 d . . . .
N3 N 0.8659(6) 0.0813(4) 0.7217(3) 0.0330(13) Uani 1 1 d . . . .
C3 C 0.3435(8) -0.1747(7) 0.7104(5) 0.056(2) Uani 1 1 d . . . .
H3 H 0.2546 -0.2028 0.7002 0.067 Uiso 1 1 calc R . . .
N4 N 0.7328(5) -0.0846(4) 0.6443(3) 0.0282(12) Uani 1 1 d . . . .
Br4 Br 0.28414(7) -0.14040(5) 0.93130(4) 0.03659(19) Uani 1 1 d . . . .
C4 C 0.4055(8) -0.1501(8) 0.6589(5) 0.062(3) Uani 1 1 d . . . .
H4 H 0.3596 -0.1584 0.6130 0.074 Uiso 1 1 calc R . . .
N5 N 0.3443(6) 0.5955(4) 0.3191(3) 0.0391(14) Uani 1 1 d . . . .
C5 C 0.5365(7) -0.1129(6) 0.6756(4) 0.0432(18) Uani 1 1 d . . . .
N6 N 0.0949(6) 0.5162(4) 0.2973(3) 0.0319(13) Uani 1 1 d . . . .
C6 C 0.6101(8) -0.0771(7) 0.6225(4) 0.0468(19) Uani 1 1 d . . . .
H6A H 0.5642 -0.1157 0.5783 0.056 Uiso 1 1 calc R . . .
H6B H 0.6202 -0.0099 0.6166 0.056 Uiso 1 1 calc R . . .
N7 N 0.3009(5) 0.4526(4) 0.2255(3) 0.0325(13) Uani 1 1 d . . . .
C7 C 0.8276(8) -0.0123(6) 0.6165(4) 0.0415(18) Uani 1 1 d . . . .
H7A H 0.7912 -0.0081 0.5683 0.050 Uiso 1 1 calc R . . .
H7B H 0.9004 -0.0317 0.6186 0.050 Uiso 1 1 calc R . . .
C9 C 0.9130(8) 0.1691(6) 0.6276(4) 0.047(2) Uani 1 1 d . . . .
H9 H 0.9151 0.1690 0.5811 0.057 Uiso 1 1 calc R . . .
N9 N 0.6772(5) 0.8132(4) 0.0580(3) 0.0269(11) Uani 1 1 d . . . .
C8 C 0.8707(7) 0.0835(5) 0.6561(4) 0.0375(16) Uani 1 1 d . . . .
N8 N 0.2828(5) 0.6778(4) 0.2085(3) 0.0297(12) Uani 1 1 d . . . .
C10 C 0.9520(9) 0.2544(6) 0.6679(4) 0.048(2) Uani 1 1 d . . . .
H10 H 0.9793 0.3137 0.6494 0.058 Uiso 1 1 calc R . . .
N10 N 0.7276(5) 0.8124(4) 0.1946(3) 0.0315(12) Uani 1 1 d . . . .
C11 C 0.9502(7) 0.2510(5) 0.7357(4) 0.0401(17) Uani 1 1 d . . . .
H11 H 0.9777 0.3082 0.7649 0.048 Uiso 1 1 calc R . . .
N11 N 0.5210(5) 0.6360(4) 0.0667(3) 0.0272(11) Uani 1 1 d . . . .
C12 C 0.9086(6) 0.1647(5) 0.7602(4) 0.0327(15) Uani 1 1 d . . . .
H12 H 0.9100 0.1635 0.8072 0.039 Uiso 1 1 calc R . . .
N12 N 0.8422(5) 0.7249(4) 0.0730(3) 0.0244(11) Uani 1 1 d . . . .
C13 C 0.7292(8) -0.1809(6) 0.6295(4) 0.0439(18) Uani 1 1 d . . . .
H13A H 0.7319 -0.1904 0.5817 0.053 Uiso 1 1 calc R . . .
H13B H 0.6500 -0.2283 0.6360 0.053 Uiso 1 1 calc R . . .
C14 C 0.8385(7) -0.1951(6) 0.6756(4) 0.0411(17) Uani 1 1 d . . . .
C15 C 0.8908(8) -0.2585(6) 0.6573(5) 0.051(2) Uani 1 1 d . . . .
H15 H 0.8612 -0.2917 0.6131 0.062 Uiso 1 1 calc R . . .
C16 C 0.9857(8) -0.2724(5) 0.7040(5) 0.049(2) Uani 1 1 d . . . .
H16 H 1.0230 -0.3149 0.6922 0.059 Uiso 1 1 calc R . . .
C17 C 1.0264(7) -0.2244(5) 0.7680(5) 0.044(2) Uani 1 1 d . . . .
H17 H 1.0903 -0.2344 0.8015 0.053 Uiso 1 1 calc R . . .
C18 C 0.9721(7) -0.1613(5) 0.7824(4) 0.0355(16) Uani 1 1 d . . . .
H18 H 1.0009 -0.1274 0.8263 0.043 Uiso 1 1 calc R . . .
C19 C 0.2964(8) 0.5419(6) 0.3733(4) 0.049(2) Uani 1 1 d . . . .
H19A H 0.3403 0.5803 0.4177 0.059 Uiso 1 1 calc R . . .
H19B H 0.3136 0.4822 0.3745 0.059 Uiso 1 1 calc R . . .
C21 C 0.0954(11) 0.4960(7) 0.4134(4) 0.058(2) Uani 1 1 d . . . .
H21 H 0.1404 0.4963 0.4586 0.070 Uiso 1 1 calc R . . .
C20 C 0.1580(8) 0.5187(5) 0.3616(4) 0.0403(17) Uani 1 1 d . . . .
C27 C 0.4172(7) 0.8353(5) 0.2568(4) 0.0408(18) Uani 1 1 d . . . .
H27 H 0.4712 0.8775 0.2955 0.049 Uiso 1 1 calc R . . .
C26 C 0.3572(7) 0.7397(5) 0.2633(4) 0.0363(16) Uani 1 1 d . . . .
C25 C 0.3660(8) 0.6978(5) 0.3301(4) 0.0440(19) Uani 1 1 d . . . .
H25A H 0.4501 0.7317 0.3604 0.053 Uiso 1 1 calc R . . .
H25B H 0.3026 0.7057 0.3521 0.053 Uiso 1 1 calc R . . .
C24 C -0.0294(7) 0.4944(5) 0.2837(4) 0.0370(16) Uani 1 1 d . . . .
H24 H -0.0732 0.4943 0.2383 0.044 Uiso 1 1 calc R . . .
C23 C -0.0963(9) 0.4723(6) 0.3328(5) 0.048(2) Uani 1 1 d . . . .
H23 H -0.1845 0.4567 0.3218 0.058 Uiso 1 1 calc R . . .
C22 C -0.0308(11) 0.4735(7) 0.3986(5) 0.060(3) Uani 1 1 d . . . .
H22 H -0.0743 0.4586 0.4337 0.072 Uiso 1 1 calc R . . .
C28 C 0.3980(7) 0.8694(5) 0.1936(5) 0.0425(18) Uani 1 1 d . . . .
H28 H 0.4370 0.9351 0.1886 0.051 Uiso 1 1 calc R . . .
C29 C 0.3214(7) 0.8060(5) 0.1383(4) 0.0357(16) Uani 1 1 d . . . .
H29 H 0.3077 0.8273 0.0945 0.043 Uiso 1 1 calc R . . .
C30 C 0.2649(6) 0.7116(5) 0.1471(4) 0.0298(14) Uani 1 1 d . . . .
H30 H 0.2114 0.6686 0.1087 0.036 Uiso 1 1 calc R . . .
C31 C 0.4555(7) 0.5789(6) 0.3081(4) 0.0457(19) Uani 1 1 d . . . .
H31A H 0.5126 0.5804 0.3524 0.055 Uiso 1 1 calc R . . .
H31B H 0.5014 0.6298 0.2830 0.055 Uiso 1 1 calc R . . .
C32 C 0.4149(7) 0.4844(5) 0.2685(4) 0.0401(18) Uani 1 1 d . . . .
C33 C 0.4922(7) 0.4325(6) 0.2727(6) 0.056(3) Uani 1 1 d . . . .
H33 H 0.5731 0.4557 0.3031 0.067 Uiso 1 1 calc R . . .
C34 C 0.4517(8) 0.3472(7) 0.2330(7) 0.070(3) Uani 1 1 d . . . .
H34 H 0.5044 0.3113 0.2354 0.083 Uiso 1 1 calc R . . .
C35 C 0.3331(8) 0.3146(6) 0.1894(5) 0.052(2) Uani 1 1 d . . . .
H35 H 0.3021 0.2557 0.1619 0.063 Uiso 1 1 calc R . . .
C36 C 0.2617(7) 0.3697(5) 0.1872(4) 0.0376(17) Uani 1 1 d . . . .
H36 H 0.1806 0.3480 0.1570 0.045 Uiso 1 1 calc R . . .
C37 C 0.7992(7) 0.8662(5) 0.0432(4) 0.0339(15) Uani 1 1 d . . . .
H37A H 0.8518 0.9164 0.0809 0.041 Uiso 1 1 calc R . . .
H37B H 0.7863 0.8974 0.0011 0.041 Uiso 1 1 calc R . . .
C38 C 0.8648(6) 0.7986(5) 0.0349(3) 0.0288(14) Uani 1 1 d . . . .
C39 C 0.9450(7) 0.8118(5) -0.0078(4) 0.0329(15) Uani 1 1 d . . . .
H39 H 0.9605 0.8646 -0.0340 0.039 Uiso 1 1 calc R . . .
C40 C 1.0024(6) 0.7468(5) -0.0114(4) 0.0319(15) Uani 1 1 d . . . .
H40 H 1.0560 0.7534 -0.0413 0.038 Uiso 1 1 calc R . . .
C41 C 0.9815(6) 0.6726(5) 0.0284(3) 0.0291(14) Uani 1 1 d . . . .
H41 H 1.0212 0.6279 0.0267 0.035 Uiso 1 1 calc R . . .
C42 C 0.9015(6) 0.6638(5) 0.0711(3) 0.0266(13) Uani 1 1 d . . . .
H42 H 0.8884 0.6135 0.0996 0.032 Uiso 1 1 calc R . . .
C43 C 0.6368(7) 0.8755(5) 0.0962(4) 0.0322(15) Uani 1 1 d . . . .
H43A H 0.5449 0.8469 0.0907 0.039 Uiso 1 1 calc R . . .
H43B H 0.6567 0.9383 0.0779 0.039 Uiso 1 1 calc R . . .
C44 C 0.7020(6) 0.8884(5) 0.1699(4) 0.0328(15) Uani 1 1 d . . . .
C45 C 0.7320(7) 0.9714(5) 0.2108(4) 0.0410(18) Uani 1 1 d . . . .
H45 H 0.7168 1.0248 0.1922 0.049 Uiso 1 1 calc R . . .
C46 C 0.7849(8) 0.9753(6) 0.2798(4) 0.0467(19) Uani 1 1 d . . . .
H46 H 0.8055 1.0311 0.3093 0.056 Uiso 1 1 calc R . . .
C47 C 0.8070(8) 0.8973(7) 0.3047(4) 0.048(2) Uani 1 1 d . . . .
H47 H 0.8427 0.8986 0.3518 0.058 Uiso 1 1 calc R . . .
C48 C 0.7770(7) 0.8166(6) 0.2610(4) 0.0390(17) Uani 1 1 d . . . .
H48 H 0.7922 0.7628 0.2788 0.047 Uiso 1 1 calc R . . .
C49 C 0.5816(7) 0.7636(5) -0.0043(4) 0.0328(15) Uani 1 1 d . . . .
H49A H 0.6210 0.7415 -0.0362 0.039 Uiso 1 1 calc R . . .
H49B H 0.5438 0.8078 -0.0269 0.039 Uiso 1 1 calc R . . .
C50 C 0.4816(6) 0.6795(5) 0.0138(3) 0.0289(14) Uani 1 1 d . . . .
C51 C 0.3575(7) 0.6453(5) -0.0231(4) 0.0378(17) Uani 1 1 d . . . .
H51 H 0.3312 0.6769 -0.0602 0.045 Uiso 1 1 calc R . . .
C52 C 0.2728(7) 0.5653(5) -0.0055(4) 0.0396(17) Uani 1 1 d . . . .
H52 H 0.1870 0.5419 -0.0296 0.048 Uiso 1 1 calc R . . .
C53 C 0.3146(7) 0.5194(5) 0.0478(4) 0.0393(17) Uani 1 1 d . . . .
H53 H 0.2587 0.4627 0.0599 0.047 Uiso 1 1 calc R . . .
C54 C 0.4394(6) 0.5576(5) 0.0832(4) 0.0316(15) Uani 1 1 d . . . .
H54 H 0.4678 0.5270 0.1204 0.038 Uiso 1 1 calc R . . .
Br5 Br 0.6196(4) 0.9432(3) 0.43051(16) 0.0956(5) Uani 0.460(3) 1 d . P A 2
Br6 Br 0.6978(5) -0.2379(4) 0.4418(2) 0.0956(5) Uani 0.338(3) 1 d . P B 1
Br7 Br 0.5809(7) 0.3971(5) 0.4314(3) 0.0956(5) Uani 0.281(4) 1 d . P C 1
Br8 Br 0.5763(6) -0.0173(4) 0.9304(2) 0.0956(5) Uani 0.283(3) 1 d . P . .
Br9 Br 0.7872(5) -0.3771(4) 0.4263(2) 0.0956(5) Uani 0.338(3) 1 d . P D 2
Br10 Br 0.9261(5) 1.0649(4) 0.4565(2) 0.0956(5) Uani 0.298(3) 1 d . P . .
O1 O 0.6455(10) 0.3820(6) 0.4233(3) 0.0752(11) Uani 0.971(16) 1 d . P E 2
O2 O 0.4278(8) 0.3985(6) 0.4667(3) 0.0752(11) Uani 0.987(13) 1 d . P F 3
O3 O 0.9083(9) 0.1182(7) 0.4376(4) 0.0752(11) Uani 0.859(14) 1 d . P . .
O4 O 0.2706(12) 0.7246(8) 0.4801(5) 0.0752(11) Uani 0.653(13) 1 d . P G 2
O5 O 0.9236(10) 0.2683(7) 0.4688(4) 0.0752(11) Uani 0.794(13) 1 d . P . .
O6 O 0.3991(15) 0.8919(10) 0.4629(6) 0.0752(11) Uani 0.531(13) 1 d . P H 3
O7 O 0.6525(17) 0.4568(13) 0.4329(6) 0.0752(11) Uani 0.519(15) 1 d . P I 3
O8 O 0.3586(19) 0.7019(13) 0.5212(7) 0.0752(11) Uani 0.411(13) 1 d . P J 1
O9 O 0.532(3) 0.926(2) 0.4380(12) 0.0752(11) Uani 0.275(15) 1 d . P K 1

loop_
_atom_site_aniso_label
_atom_site_aniso_U_11
_atom_site_aniso_U_22
_atom_site_aniso_U_33
_atom_site_aniso_U_23
_atom_site_aniso_U_13
_atom_site_aniso_U_12
Br1 0.0319(4) 0.0344(4) 0.0291(4) 0.0008(3) 0.0002(3) 0.0123(3)
Co1 0.0290(6) 0.0236(5) 0.0241(5) 0.0040(4) 0.0027(4) 0.0108(4)
N1 0.031(3) 0.042(3) 0.026(3) 0.003(2) 0.010(2) 0.018(3)
C1 0.041(4) 0.026(3) 0.036(4) -0.001(3) 0.016(3) 0.015(3)
Co2 0.0207(5) 0.0256(5) 0.0253(5) 0.0083(4) 0.0089(4) 0.0090(4)
Br2 0.0311(4) 0.0405(4) 0.0412(4) 0.0225(3) 0.0081(3) 0.0130(3)
N2 0.025(3) 0.031(3) 0.035(3) -0.001(2) 0.008(2) 0.011(2)
C2 0.042(4) 0.035(4) 0.061(5) 0.002(4) 0.030(4) 0.015(3)
Br3 0.0412(4) 0.0511(5) 0.0218(3) 0.0022(3) 0.0062(3) 0.0173(3)
Co3 0.0281(5) 0.0316(6) 0.0196(5) 0.0031(4) 0.0085(4) 0.0137(5)
N3 0.041(3) 0.033(3) 0.029(3) 0.005(2) 0.012(3) 0.016(3)
C3 0.031(4) 0.073(6) 0.066(6) -0.002(5) 0.016(4) 0.020(4)
N4 0.033(3) 0.033(3) 0.020(3) 0.002(2) 0.011(2) 0.012(2)
Br4 0.0380(4) 0.0313(4) 0.0416(4) 0.0044(3) 0.0203(3) 0.0078(3)
C4 0.034(4) 0.089(7) 0.057(6) -0.006(5) 0.000(4) 0.023(5)
N5 0.038(3) 0.039(3) 0.032(3) 0.006(3) -0.004(3) 0.013(3)
C5 0.033(4) 0.058(5) 0.040(4) 0.001(4) 0.004(3) 0.021(4)
N6 0.045(3) 0.028(3) 0.026(3) 0.006(2) 0.007(3) 0.018(3)
C6 0.041(4) 0.063(5) 0.032(4) 0.003(4) 0.001(3) 0.020(4)
N7 0.032(3) 0.025(3) 0.041(3) 0.011(2) 0.009(3) 0.010(2)
C7 0.048(4) 0.050(5) 0.027(4) 0.002(3) 0.014(3) 0.016(4)
C9 0.050(5) 0.060(5) 0.039(4) 0.019(4) 0.014(4) 0.026(4)
N9 0.029(3) 0.027(3) 0.030(3) 0.008(2) 0.011(2) 0.015(2)
C8 0.039(4) 0.041(4) 0.032(4) 0.005(3) 0.007(3) 0.014(3)
N8 0.034(3) 0.026(3) 0.030(3) 0.000(2) 0.004(2) 0.014(2)
C10 0.064(5) 0.039(4) 0.048(5) 0.016(4) 0.016(4) 0.025(4)
N10 0.029(3) 0.041(3) 0.030(3) 0.007(2) 0.013(2) 0.016(3)
C11 0.038(4) 0.036(4) 0.052(5) 0.005(3) 0.012(4) 0.019(3)
N11 0.026(3) 0.025(3) 0.030(3) 0.004(2) 0.007(2) 0.010(2)
C12 0.027(3) 0.040(4) 0.033(4) -0.001(3) 0.005(3) 0.015(3)
N12 0.024(3) 0.026(3) 0.024(3) 0.003(2) 0.008(2) 0.009(2)
C13 0.048(5) 0.050(5) 0.033(4) -0.002(3) 0.010(4) 0.017(4)
C14 0.036(4) 0.045(4) 0.042(4) -0.004(3) 0.009(3) 0.016(3)
C15 0.054(5) 0.045(5) 0.059(5) -0.013(4) 0.016(4) 0.022(4)
C16 0.038(4) 0.029(4) 0.084(7) -0.005(4) 0.021(4) 0.013(3)
C17 0.024(3) 0.032(4) 0.075(6) 0.018(4) 0.012(4) 0.010(3)
C18 0.032(4) 0.031(4) 0.044(4) 0.014(3) 0.011(3) 0.011(3)
C19 0.057(5) 0.053(5) 0.031(4) 0.010(4) -0.002(4) 0.020(4)
C21 0.089(7) 0.060(6) 0.022(4) 0.008(4) 0.012(4) 0.024(5)
C20 0.059(5) 0.038(4) 0.025(4) 0.008(3) 0.010(3) 0.020(4)
C27 0.033(4) 0.032(4) 0.053(5) -0.009(3) 0.011(3) 0.008(3)
C26 0.036(4) 0.031(4) 0.038(4) -0.004(3) 0.007(3) 0.009(3)
C25 0.049(5) 0.033(4) 0.036(4) -0.006(3) -0.005(3) 0.008(3)
C24 0.048(4) 0.037(4) 0.039(4) 0.012(3) 0.015(3) 0.028(3)
C23 0.059(5) 0.052(5) 0.055(5) 0.016(4) 0.034(4) 0.033(4)
C22 0.091(8) 0.056(5) 0.048(5) 0.016(4) 0.039(5) 0.029(5)
C28 0.041(4) 0.030(4) 0.065(5) 0.008(4) 0.027(4) 0.014(3)
C29 0.036(4) 0.032(4) 0.049(4) 0.014(3) 0.020(3) 0.017(3)
C30 0.030(3) 0.031(3) 0.031(4) 0.006(3) 0.009(3) 0.014(3)
C31 0.032(4) 0.046(4) 0.050(5) 0.013(4) -0.003(3) 0.012(3)
C32 0.034(4) 0.035(4) 0.053(5) 0.021(3) 0.012(3) 0.014(3)
C33 0.027(4) 0.041(5) 0.102(8) 0.029(5) 0.015(4) 0.013(3)
C34 0.038(5) 0.044(5) 0.142(11) 0.038(6) 0.033(6) 0.025(4)
C35 0.049(5) 0.031(4) 0.092(7) 0.022(4) 0.040(5) 0.020(4)
C36 0.035(4) 0.027(4) 0.054(5) 0.015(3) 0.019(3) 0.011(3)
C37 0.034(4) 0.026(3) 0.046(4) 0.009(3) 0.020(3) 0.008(3)
C38 0.028(3) 0.025(3) 0.032(4) 0.006(3) 0.011(3) 0.007(3)
C39 0.034(4) 0.030(3) 0.035(4) 0.004(3) 0.017(3) 0.007(3)
C40 0.026(3) 0.036(4) 0.034(4) -0.003(3) 0.008(3) 0.010(3)
C41 0.025(3) 0.043(4) 0.024(3) -0.002(3) 0.004(3) 0.019(3)
C42 0.027(3) 0.027(3) 0.026(3) 0.002(3) 0.004(3) 0.011(3)
C43 0.034(4) 0.033(4) 0.038(4) 0.009(3) 0.014(3) 0.019(3)
C44 0.031(3) 0.033(4) 0.041(4) 0.005(3) 0.017(3) 0.014(3)
C45 0.044(4) 0.035(4) 0.047(5) 0.000(3) 0.023(4) 0.012(3)
C46 0.049(5) 0.047(5) 0.047(5) -0.005(4) 0.022(4) 0.015(4)
C47 0.044(4) 0.068(6) 0.034(4) -0.003(4) 0.016(4) 0.019(4)
C48 0.035(4) 0.049(4) 0.038(4) 0.008(3) 0.016(3) 0.018(3)
C49 0.038(4) 0.037(4) 0.031(4) 0.012(3) 0.012(3) 0.021(3)
C50 0.033(3) 0.030(3) 0.027(3) 0.004(3) 0.007(3) 0.016(3)
C51 0.044(4) 0.037(4) 0.036(4) 0.003(3) 0.000(3) 0.025(3)
C52 0.027(4) 0.043(4) 0.042(4) -0.003(3) -0.004(3) 0.013(3)
C53 0.027(3) 0.035(4) 0.047(4) 0.002(3) 0.002(3) 0.005(3)
C54 0.030(3) 0.036(4) 0.030(3) 0.008(3) 0.008(3) 0.012(3)
Br5 0.1098(14) 0.1127(14) 0.0640(9) 0.0018(9) 0.0088(9) 0.0482(12)
Br6 0.1098(14) 0.1127(14) 0.0640(9) 0.0018(9) 0.0088(9) 0.0482(12)
Br7 0.1098(14) 0.1127(14) 0.0640(9) 0.0018(9) 0.0088(9) 0.0482(12)
Br8 0.1098(14) 0.1127(14) 0.0640(9) 0.0018(9) 0.0088(9) 0.0482(12)
Br9 0.1098(14) 0.1127(14) 0.0640(9) 0.0018(9) 0.0088(9) 0.0482(12)
Br10 0.1098(14) 0.1127(14) 0.0640(9) 0.0018(9) 0.0088(9) 0.0482(12)
O1 0.100(3) 0.079(2) 0.0290(15) 0.0017(15) -0.0076(16) 0.026(2)
O2 0.100(3) 0.079(2) 0.0290(15) 0.0017(15) -0.0076(16) 0.026(2)
O3 0.100(3) 0.079(2) 0.0290(15) 0.0017(15) -0.0076(16) 0.026(2)
O4 0.100(3) 0.079(2) 0.0290(15) 0.0017(15) -0.0076(16) 0.026(2)
O5 0.100(3) 0.079(2) 0.0290(15) 0.0017(15) -0.0076(16) 0.026(2)
O6 0.100(3) 0.079(2) 0.0290(15) 0.0017(15) -0.0076(16) 0.026(2)
O7 0.100(3) 0.079(2) 0.0290(15) 0.0017(15) -0.0076(16) 0.026(2)
O8 0.100(3) 0.079(2) 0.0290(15) 0.0017(15) -0.0076(16) 0.026(2)
O9 0.100(3) 0.079(2) 0.0290(15) 0.0017(15) -0.0076(16) 0.026(2)

loop_
_atom_type_symbol
_atom_type_description
_atom_type_scat_dispersion_real
_atom_type_scat_dispersion_imag
_atom_type_scat_source
C C 0.0181 0.0091 'International Tables Vol C Tables 4.2.6.8 and 6.1.1.4'
H H 0.0000 0.0000 'International Tables Vol C Tables 4.2.6.8 and 6.1.1.4'
N N 0.0311 0.0180 'International Tables Vol C Tables 4.2.6.8 and 6.1.1.4'
Co Co -2.3653 3.6143 'International Tables Vol C Tables 4.2.6.8 and 6.1.1.4'
Br Br -0.6763 1.2805 'International Tables Vol C Tables 4.2.6.8 and 6.1.1.4'
O O 0.0492 0.0322 'International Tables Vol C Tables 4.2.6.8 and 6.1.1.4'

loop_
_geom_angle_atom_site_label_1
_geom_angle_atom_site_label_2
_geom_angle_atom_site_label_3
_geom_angle
N5 Co1 Br1 178.46(17)
N6 Co1 Br1 101.13(17)
N6 Co1 N5 77.9(2)
N6 Co1 N7 115.1(2)
N6 Co1 N8 116.0(2)
N7 Co1 Br1 101.47(17)
N7 Co1 N5 78.0(2)
N8 Co1 Br1 103.95(16)
N8 Co1 N5 77.6(2)
N8 Co1 N7 115.9(2)
C1 N1 Co3 125.1(5)
C5 N1 C1 118.2(6)
C5 N1 Co3 116.6(5)
N1 C1 H1 118.7
N1 C1 C2 122.5(7)
C2 C1 H1 118.7
N9 Co2 Br2 178.00(16)
N10 Co2 Br2 103.12(16)
N10 Co2 N9 78.3(2)
N10 Co2 N11 114.9(2)
N10 Co2 N12 116.4(2)
N11 Co2 Br2 100.49(15)
N11 Co2 N9 77.6(2)
N12 Co2 Br2 102.93(15)
N12 Co2 N9 77.6(2)
N12 Co2 N11 115.7(2)
C14 N2 Co3 116.6(5)
C14 N2 C18 118.1(6)
C18 N2 Co3 125.3(5)
C1 C2 H2 120.2
C3 C2 C1 119.6(8)
C3 C2 H2 120.2
N1 Co3 N2 118.5(2)
N1 Co3 Br3 102.46(16)
N1 Co3 N4 78.0(2)
N2 Co3 Br3 101.84(17)
N2 Co3 N4 77.5(2)
N3 Co3 N1 112.8(2)
N3 Co3 N2 116.0(2)
N3 Co3 Br3 101.91(17)
N3 Co3 N4 78.4(2)
N4 Co3 Br3 179.33(16)
C8 N3 Co3 116.7(5)
C12 N3 Co3 125.5(5)
C12 N3 C8 117.8(6)
C2 C3 H3 120.6
C2 C3 C4 118.7(8)
C4 C3 H3 120.6
C6 N4 Co3 107.9(4)
C6 N4 C7 111.3(6)
C6 N4 C13 112.7(6)
C7 N4 Co3 105.5(4)
C13 N4 Co3 107.0(4)
C13 N4 C7 111.9(6)
C3 C4 H4 120.5
C3 C4 C5 119.0(9)
C5 C4 H4 120.5
C19 N5 Co1 106.6(5)
C19 N5 C25 112.2(7)
C19 N5 C31 111.7(6)
C25 N5 Co1 106.8(4)
C31 N5 Co1 106.3(5)
C31 N5 C25 112.7(6)
N1 C5 C4 121.7(8)
N1 C5 C6 116.5(7)
C4 C5 C6 121.7(8)
C20 N6 Co1 116.4(5)
C24 N6 Co1 124.4(5)
C24 N6 C20 119.1(7)
N4 C6 C5 109.1(6)
N4 C6 H6A 109.9
N4 C6 H6B 109.9
C5 C6 H6A 109.9
C5 C6 H6B 109.9
H6A C6 H6B 108.3
C32 N7 Co1 115.8(5)
C36 N7 Co1 124.7(5)
C36 N7 C32 119.5(6)
N4 C7 H7A 109.5
N4 C7 H7B 109.5
N4 C7 C8 110.6(6)
H7A C7 H7B 108.1
C8 C7 H7A 109.5
C8 C7 H7B 109.5
C8 C9 H9 120.4
C10 C9 H9 120.4
C10 C9 C8 119.3(8)
C37 N9 Co2 107.3(4)
C43 N9 Co2 107.0(4)
C43 N9 C37 111.3(5)
C49 N9 Co2 107.4(4)
C49 N9 C37 111.3(5)
C49 N9 C43 112.2(5)
N3 C8 C7 115.3(6)
N3 C8 C9 121.8(7)
C9 C8 C7 123.0(7)
C26 N8 Co1 117.2(5)
C26 N8 C30 118.7(6)
C30 N8 Co1 124.0(5)
C9 C10 H10 120.9
C11 C10 C9 118.3(7)
C11 C10 H10 120.9
C44 N10 Co2 116.9(5)
C48 N10 Co2 124.1(5)
C48 N10 C44 118.7(6)
C10 C11 H11 120.4
C12 C11 C10 119.2(7)
C12 C11 H11 120.4
C50 N11 Co2 117.4(4)
C54 N11 Co2 123.1(5)
C54 N11 C50 119.3(6)
N3 C12 C11 123.6(7)
N3 C12 H12 118.2
C11 C12 H12 118.2
C38 N12 Co2 117.8(4)
C42 N12 Co2 122.5(4)
C42 N12 C38 119.4(6)
N4 C13 H13A 109.7
N4 C13 H13B 109.7
N4 C13 C14 110.0(6)
H13A C13 H13B 108.2
C14 C13 H13A 109.7
C14 C13 H13B 109.7
N2 C14 C13 115.7(7)
N2 C14 C15 121.7(8)
C15 C14 C13 122.5(7)
C14 C15 H15 120.4
C16 C15 C14 119.2(8)
C16 C15 H15 120.4
C15 C16 H16 120.2
C15 C16 C17 119.6(7)
C17 C16 H16 120.2
C16 C17 H17 120.9
C16 C17 C18 118.3(8)
C18 C17 H17 120.9
N2 C18 C17 123.2(8)
N2 C18 H18 118.4
C17 C18 H18 118.4
N5 C19 H19A 109.5
N5 C19 H19B 109.5
N5 C19 C20 110.6(6)
H19A C19 H19B 108.1
C20 C19 H19A 109.5
C20 C19 H19B 109.5
C20 C21 H21 120.4
C22 C21 H21 120.4
C22 C21 C20 119.3(8)
N6 C20 C19 116.4(7)
N6 C20 C21 120.9(8)
C21 C20 C19 122.6(7)
C26 C27 H27 120.1
C26 C27 C28 119.9(7)
C28 C27 H27 120.1
N8 C26 C27 121.0(7)
N8 C26 C25 115.4(6)
C27 C26 C25 123.6(7)
N5 C25 C26 109.9(6)
N5 C25 H25A 109.7
N5 C25 H25B 109.7
C26 C25 H25A 109.7
C26 C25 H25B 109.7
H25A C25 H25B 108.2
N6 C24 H24 118.6
N6 C24 C23 122.7(7)
C23 C24 H24 118.6
C24 C23 H23 121.1
C24 C23 C22 117.8(9)
C22 C23 H23 121.1
C21 C22 C23 120.3(8)
C21 C22 H22 119.9
C23 C22 H22 119.9
C27 C28 H28 120.7
C29 C28 C27 118.6(7)
C29 C28 H28 120.7
C28 C29 H29 120.2
C30 C29 C28 119.5(7)
C30 C29 H29 120.2
N8 C30 C29 122.4(7)
N8 C30 H30 118.8
C29 C30 H30 118.8
N5 C31 H31A 109.8
N5 C31 H31B 109.8
N5 C31 C32 109.5(6)
H31A C31 H31B 108.2
C32 C31 H31A 109.8
C32 C31 H31B 109.8
N7 C32 C31 117.1(6)
N7 C32 C33 120.5(8)
C33 C32 C31 122.4(8)
C32 C33 H33 120.0
C34 C33 C32 120.0(8)
C34 C33 H33 120.0
C33 C34 H34 120.5
C33 C34 C35 118.9(8)
C35 C34 H34 120.5
C34 C35 H35 120.9
C36 C35 C34 118.2(9)
C36 C35 H35 120.9
N7 C36 C35 122.9(8)
N7 C36 H36 118.5
C35 C36 H36 118.5
N9 C37 H37A 109.8
N9 C37 H37B 109.8
N9 C37 C38 109.6(5)
H37A C37 H37B 108.2
C38 C37 H37A 109.8
C38 C37 H37B 109.8
N12 C38 C37 115.4(6)
N12 C38 C39 121.8(6)
C39 C38 C37 122.8(6)
C38 C39 H39 120.6
C38 C39 C40 118.7(6)
C40 C39 H39 120.6
C39 C40 H40 120.2
C41 C40 C39 119.7(6)
C41 C40 H40 120.2
C40 C41 H41 120.5
C40 C41 C42 119.0(6)
C42 C41 H41 120.5
N12 C42 C41 121.4(6)
N12 C42 H42 119.3
C41 C42 H42 119.3
N9 C43 H43A 109.6
N9 C43 H43B 109.6
N9 C43 C44 110.2(5)
H43A C43 H43B 108.1
C44 C43 H43A 109.6
C44 C43 H43B 109.6
N10 C44 C43 115.8(6)
N10 C44 C45 121.9(7)
C45 C44 C43 122.3(7)
C44 C45 H45 120.7
C44 C45 C46 118.6(8)
C46 C45 H45 120.7
C45 C46 H46 120.5
C47 C46 C45 119.1(8)
C47 C46 H46 120.5
C46 C47 H47 120.1
C46 C47 C48 119.7(8)
C48 C47 H47 120.1
N10 C48 C47 121.8(8)
N10 C48 H48 119.1
C47 C48 H48 119.1
N9 C49 H49A 109.8
N9 C49 H49B 109.8
N9 C49 C50 109.2(5)
H49A C49 H49B 108.3
C50 C49 H49A 109.8
C50 C49 H49B 109.8
N11 C50 C49 115.8(6)
N11 C50 C51 121.2(6)
C51 C50 C49 123.0(6)
C50 C51 H51 120.2
C52 C51 C50 119.7(7)
C52 C51 H51 120.2
C51 C52 H52 120.6
C51 C52 C53 118.8(7)
C53 C52 H52 120.6
C52 C53 H53 120.6
C52 C53 C54 118.8(7)
C54 C53 H53 120.6
N11 C54 C53 122.2(7)
N11 C54 H54 118.9
C53 C54 H54 118.9

loop_
_geom_bond_atom_site_label_1
_geom_bond_atom_site_label_2
_geom_bond_distance
_geom_bond_site_symmetry_2
Br1 Co1 2.4131(12) .
Co1 N5 2.193(6) .
Co1 N6 2.053(6) .
Co1 N7 2.067(6) .
Co1 N8 2.057(6) .
N1 C1 1.341(9) .
N1 Co3 2.064(6) .
N1 C5 1.332(10) .
C1 H1 0.9500 .
C1 C2 1.378(11) .
Co2 Br2 2.4222(12) .
Co2 N9 2.217(5) .
Co2 N10 2.064(6) .
Co2 N11 2.069(6) .
Co2 N12 2.065(5) .
N2 Co3 2.075(6) .
N2 C14 1.343(10) .
N2 C18 1.344(9) .
C2 H2 0.9500 .
C2 C3 1.355(13) .
Br3 Co3 2.4093(12) .
Co3 N3 2.054(6) .
Co3 N4 2.189(5) .
N3 C8 1.347(9) .
N3 C12 1.340(9) .
C3 H3 0.9500 .
C3 C4 1.384(14) .
N4 C6 1.457(10) .
N4 C7 1.478(9) .
N4 C13 1.463(10) .
C4 H4 0.9500 .
C4 C5 1.396(12) .
N5 C19 1.468(10) .
N5 C25 1.478(10) .
N5 C31 1.477(11) .
C5 C6 1.518(12) .
N6 C20 1.343(9) .
N6 C24 1.340(10) .
C6 H6A 0.9900 .
C6 H6B 0.9900 .
N7 C32 1.340(10) .
N7 C36 1.337(10) .
C7 H7A 0.9900 .
C7 H7B 0.9900 .
C7 C8 1.503(11) .
C9 H9 0.9500 .
C9 C8 1.394(11) .
C9 C10 1.386(12) .
N9 C37 1.473(8) .
N9 C43 1.473(8) .
N9 C49 1.472(9) .
N8 C26 1.354(9) .
N8 C30 1.354(9) .
C10 H10 0.9500 .
C10 C11 1.382(12) .
N10 C44 1.360(9) .
N10 C48 1.334(10) .
C11 H11 0.9500 .
C11 C12 1.363(11) .
N11 C50 1.347(9) .
N11 C54 1.333(9) .
C12 H12 0.9500 .
N12 C38 1.345(8) .
N12 C42 1.343(8) .
C13 H13A 0.9900 .
C13 H13B 0.9900 .
C13 C14 1.495(11) .
C14 C15 1.393(11) .
C15 H15 0.9500 .
C15 C16 1.375(13) .
C16 H16 0.9500 .
C16 C17 1.376(13) .
C17 H17 0.9500 .
C17 C18 1.381(11) .
C18 H18 0.9500 .
C19 H19A 0.9900 .
C19 H19B 0.9900 .
C19 C20 1.499(12) .
C21 H21 0.9500 .
C21 C20 1.393(12) .
C21 C22 1.359(15) .
C27 H27 0.9500 .
C27 C26 1.385(10) .
C27 C28 1.391(12) .
C26 C25 1.502(11) .
C25 H25A 0.9900 .
C25 H25B 0.9900 .
C24 H24 0.9500 .
C24 C23 1.376(11) .
C23 H23 0.9500 .
C23 C22 1.382(13) .
C22 H22 0.9500 .
C28 H28 0.9500 .
C28 C29 1.376(11) .
C29 H29 0.9500 .
C29 C30 1.374(10) .
C30 H30 0.9500 .
C31 H31A 0.9900 .
C31 H31B 0.9900 .
C31 C32 1.490(12) .
C32 C33 1.384(11) .
C33 H33 0.9500 .
C33 C34 1.378(15) .
C34 H34 0.9500 .
C34 C35 1.386(14) .
C35 H35 0.9500 .
C35 C36 1.370(11) .
C36 H36 0.9500 .
C37 H37A 0.9900 .
C37 H37B 0.9900 .
C37 C38 1.509(9) .
C38 C39 1.383(9) .
C39 H39 0.9500 .
C39 C40 1.383(10) .
C40 H40 0.9500 .
C40 C41 1.373(10) .
C41 H41 0.9500 .
C41 C42 1.391(9) .
C42 H42 0.9500 .
C43 H43A 0.9900 .
C43 H43B 0.9900 .
C43 C44 1.497(10) .
C44 C45 1.383(10) .
C45 H45 0.9500 .
C45 C46 1.392(12) .
C46 H46 0.9500 .
C46 C47 1.371(13) .
C47 H47 0.9500 .
C47 C48 1.387(12) .
C48 H48 0.9500 .
C49 H49A 0.9900 .
C49 H49B 0.9900 .
C49 C50 1.507(10) .
C50 C51 1.386(10) .
C51 H51 0.9500 .
C51 C52 1.375(11) .
C52 H52 0.9500 .
C52 C53 1.385(11) .
C53 H53 0.9500 .
C53 C54 1.386(10) .
C54 H54 0.9500 .
Br7 O8 2.038(19) 2_666
Br10 O3 0.964(9) 1_565
O3 Br10 0.964(9) 1_545
O8 Br7 2.038(19) 2_666
